data_4317922
loop_
_publ_author_name
'Cristina Tejel'
'Miguel A. Ciriano'
'Marta Bordonaba'
'Jos\'e A. L\'opez'
'Fernando J. Lahoz'
'Luis A. Oro'

_publ_contact_author_address
;
 Departamento de Qu\'imica Inorg\'anica - I.C.M.A.
 Facultad de Ciencias
 Universidad de Zaragoza - C.S.I.C.
 50009 Zaragoza, Spain
;
_publ_contact_author_email lahoz@posta.unizar.es
_publ_contact_author_fax '+34 976 761187'
_publ_contact_author_name 'Dr. Fernando J. Lahoz'
_publ_contact_author_phone '+34 976 761147'
_publ_section_title
;
 Dinuclear Rhodium and Iridium Complexes with Mixed Amido/Methoxo and
 Amido/Hydroxo Bridges
;
_journal_name_full 'Inorganic Chemistry'
_journal_page_first 2348
_journal_page_last 2355
_journal_paper_doi 10.1021/ic0109952
_journal_volume 41
_journal_year 2002
_chemical_formula_moiety 'C23 H32 N2 O3 Rh2'
_chemical_formula_sum 'C23 H32 N2 O3 Rh2'
_chemical_formula_weight 590.33
_chemical_name_systematic
;

?

;
_space_group_IT_number 62
_symmetry_cell_setting orthorhombic
_symmetry_space_group_name_Hall '-P 2ac 2n'
_symmetry_space_group_name_H-M 'P n m a'
_atom_sites_solution_hydrogens geom
_atom_sites_solution_primary direct
_atom_sites_solution_secondary difmap
_audit_creation_method SHELXL-97
_cell_angle_alpha 90.00
_cell_angle_beta 90.00
_cell_angle_gamma 90.00
_cell_formula_units_Z 4
_cell_length_a 12.639(2)
_cell_length_b 15.733(3)
_cell_length_c 11.309(2)
_cell_measurement_reflns_used 94
_cell_measurement_temperature 293(2)
_cell_measurement_theta_max 21
_cell_measurement_theta_min 10
_cell_volume 2248.8(7)
_computing_cell_refinement 'XSCANS v. 2.1 (Siemens)'
_computing_data_collection 'XSCANS v. 2.1 (Siemens)'
_computing_data_reduction 'XSCANS v. 2.1 (Siemens)'
_computing_molecular_graphics 'XP, SHELXTL v. 6.10 (Bruker, 2001)'
_computing_publication_material 'XCIF, SHELXTL v. 6.10 (Bruker, 2001)'
_computing_structure_refinement 'SHELXL-97 (Sheldrick, 1997)'
_computing_structure_solution 'SHELXS-97 (Sheldrick, 1990)'
_diffrn_ambient_temperature 293(2)
_diffrn_measured_fraction_theta_full 1.000
_diffrn_measured_fraction_theta_max 1.000
_diffrn_measurement_device_type 'four circle diffractometer,Siemens P4'
_diffrn_measurement_method '\w/2\q scans'
_diffrn_radiation_monochromator graphite
_diffrn_radiation_source 'fine-focus sealed tube'
_diffrn_radiation_type MoK\a
_diffrn_radiation_wavelength 0.71073
_diffrn_reflns_av_R_equivalents 0.0318
_diffrn_reflns_av_sigmaI/netI 0.0393
_diffrn_reflns_limit_h_max 15
_diffrn_reflns_limit_h_min -15
_diffrn_reflns_limit_k_max 18
_diffrn_reflns_limit_k_min -18
_diffrn_reflns_limit_l_max 13
_diffrn_reflns_limit_l_min -13
_diffrn_reflns_number 4734
_diffrn_reflns_theta_full 25.00
_diffrn_reflns_theta_max 25.00
_diffrn_reflns_theta_min 2.22
_diffrn_standards_decay_% 0
_diffrn_standards_interval_count 100
_diffrn_standards_number 3
_exptl_absorpt_coefficient_mu 1.494
_exptl_absorpt_correction_T_max 0.843
_exptl_absorpt_correction_T_min 0.617
_exptl_absorpt_correction_type psi-scan
_exptl_absorpt_process_details
;

Azimuthal psi-scans of 12 reflections at 10\% intervals.

Data corrected with the program XPREP (SHELXTL v. 5 Bruker)

;
_exptl_crystal_colour red
_exptl_crystal_density_diffrn 1.744
_exptl_crystal_density_method 'not measured'
_exptl_crystal_description 'irregular block'
_exptl_crystal_F_000 1192
_exptl_crystal_size_max 0.34
_exptl_crystal_size_mid 0.14
_exptl_crystal_size_min 0.09
_refine_diff_density_max 0.460
_refine_diff_density_min -0.657
_refine_diff_density_rms 0.076
_refine_ls_extinction_method none
_refine_ls_goodness_of_fit_ref 1.005
_refine_ls_hydrogen_treatment mixed
_refine_ls_matrix_type full
_refine_ls_number_parameters 185
_refine_ls_number_reflns 2056
_refine_ls_number_restraints 0
_refine_ls_restrained_S_all 1.005
_refine_ls_R_factor_all 0.0538
_refine_ls_R_factor_gt 0.0288
_refine_ls_shift/su_max 0.002
_refine_ls_shift/su_mean 0.000
_refine_ls_structure_factor_coef Fsqd
_refine_ls_weighting_details 'calc w=1/[\s^2^(Fo^2^)+(0.0259P)^2^+0.0319P] where P=(Fo^2^+2Fc^2^)/3'
_refine_ls_weighting_scheme calc
_refine_ls_wR_factor_gt 0.0550
_refine_ls_wR_factor_ref 0.0615
_reflns_number_gt 1476
_reflns_number_total 2056
_reflns_threshold_expression >2sigma(I)
_cod_data_source_file ic0109952_2.cif
_cod_data_source_block compound2
_cod_depositor_comments
;
The following automatic conversions were performed:

'_symmetry_cell_setting' value 'Orthorhombic' changed to
'orthorhombic' according to the built-in table from CIF Core
dictionary named 'cif_core.dic' version 2.4.1 from 2010-06-29.

Automatic conversion script
Id: cif_fix_values 1646 2011-03-28 12:23:43Z adriana 
;
_cod_database_code 4317922

loop_
_symmetry_equiv_pos_as_xyz
'x, y, z'
'-x+1/2, -y, z+1/2'
'-x, y+1/2, -z'
'x+1/2, -y+1/2, -z+1/2'
'-x, -y, -z'
'x-1/2, y, -z-1/2'
'x, -y-1/2, z'
'-x-1/2, y-1/2, z-1/2'

loop_
_atom_site_label
_atom_site_type_symbol
_atom_site_fract_x
_atom_site_fract_y
_atom_site_fract_z
_atom_site_U_iso_or_equiv
_atom_site_adp_type
_atom_site_occupancy
_atom_site_symmetry_multiplicity
_atom_site_calc_flag
_atom_site_refinement_flags
_atom_site_disorder_assembly
_atom_site_disorder_group
Rh Rh 0.92932(2) 0.34581(2) 0.23092(2) 0.03252(11) Uani 1 1 d . . .
N1 N 0.9192(4) 0.2500 0.3618(4) 0.0345(11) Uani 1 2 d S . .
H1 H 0.858(4) 0.2500 0.397(4) 0.030(16) Uiso 1 2 d S . .
N2 N 1.2434(5) 0.2500 0.7053(5) 0.0696(18) Uani 1 2 d S . .
O1 O 1.0260(4) 0.2500 0.1487(3) 0.0410(10) Uani 1 2 d S . .
O2 O 1.2170(5) 0.2500 0.8103(5) 0.114(3) Uani 1 2 d S . .
O3 O 1.3354(4) 0.2500 0.6729(5) 0.113(3) Uani 1 2 d S . .
C1 C 0.7931(4) 0.4110(3) 0.2865(4) 0.0508(11) Uani 1 1 d . . .
H1A H 0.747(3) 0.369(3) 0.320(4) 0.054(14) Uiso 1 1 d . . .
C2 C 0.8796(4) 0.4374(3) 0.3532(4) 0.0444(12) Uani 1 1 d . . .
H2 H 0.882(3) 0.416(3) 0.429(4) 0.049(13) Uiso 1 1 d . . .
C3 C 0.9391(4) 0.5201(3) 0.3378(4) 0.0587(13) Uani 1 1 d . . .
H3A H 1.0023 0.5188 0.3864 0.070 Uiso 1 1 calc R . .
H3B H 0.8951 0.5665 0.3656 0.070 Uiso 1 1 calc R . .
C4 C 0.9710(4) 0.5372(3) 0.2086(4) 0.0538(12) Uani 1 1 d . . .
H4A H 0.9170 0.5717 0.1710 0.065 Uiso 1 1 calc R . .
H4B H 1.0367 0.5690 0.2073 0.065 Uiso 1 1 calc R . .
C5 C 0.9849(4) 0.4554(3) 0.1394(4) 0.0427(11) Uani 1 1 d . . .
H5 H 1.046(2) 0.4415(19) 0.117(3) 0.010(9) Uiso 1 1 d . . .
C6 C 0.9045(4) 0.4185(3) 0.0741(4) 0.0491(12) Uani 1 1 d . . .
H6 H 0.918(3) 0.385(2) 0.013(3) 0.024(10) Uiso 1 1 d . . .
C7 C 0.7937(4) 0.4528(4) 0.0677(4) 0.0678(16) Uani 1 1 d . . .
H7A H 0.7508 0.4145 0.0206 0.081 Uiso 1 1 calc R . .
H7B H 0.7950 0.5074 0.0278 0.081 Uiso 1 1 calc R . .
C8 C 0.7427(4) 0.4637(4) 0.1879(5) 0.0743(17) Uani 1 1 d . . .
H8A H 0.6686 0.4484 0.1818 0.089 Uiso 1 1 calc R . .
H8B H 0.7461 0.5232 0.2098 0.089 Uiso 1 1 calc R . .
C9 C 1.0655(7) 0.2500 0.0508(9) 0.087(3) Uani 1 2 d S . .
H9A H 1.0103 0.2500 -0.0072 0.105 Uiso 1 2 d SR . .
H9B H 1.1120 0.2979 0.0428 0.105 Uiso 1 1 d R . .
C11 C 1.0002(4) 0.2500 0.4479(5) 0.0297(12) Uani 1 2 d S . .
C12 C 1.1074(5) 0.2500 0.4150(5) 0.0391(15) Uani 1 2 d S . .
H12 H 1.131(5) 0.2500 0.339(5) 0.050(18) Uiso 1 2 d S . .
C13 C 1.1849(5) 0.2500 0.4979(6) 0.0476(17) Uani 1 2 d S . .
H13 H 1.249(4) 0.2500 0.479(5) 0.040(18) Uiso 1 2 d S . .
C14 C 1.1593(5) 0.2500 0.6179(5) 0.0426(15) Uani 1 2 d S . .
C15 C 1.0536(5) 0.2500 0.6533(5) 0.0422(16) Uani 1 2 d S . .
H15 H 1.039(4) 0.2500 0.734(4) 0.027(14) Uiso 1 2 d S . .
C16 C 0.9758(5) 0.2500 0.5686(5) 0.0375(14) Uani 1 2 d S . .
H16 H 0.899(4) 0.2500 0.595(4) 0.023(13) Uiso 1 2 d S . .

loop_
_atom_site_aniso_label
_atom_site_aniso_U_11
_atom_site_aniso_U_22
_atom_site_aniso_U_33
_atom_site_aniso_U_23
_atom_site_aniso_U_13
_atom_site_aniso_U_12
Rh 0.03701(16) 0.03296(16) 0.02760(15) 0.00401(14) 0.00280(14) 0.00209(17)
N1 0.038(3) 0.033(3) 0.032(2) 0.000 0.004(3) 0.000
N2 0.062(4) 0.100(5) 0.046(4) 0.000 -0.017(3) 0.000
O1 0.064(3) 0.029(2) 0.030(2) 0.000 -0.015(2) 0.000
O2 0.083(4) 0.210(8) 0.049(3) 0.000 -0.021(3) 0.000
O3 0.046(3) 0.212(8) 0.080(4) 0.000 -0.019(3) 0.000
C1 0.041(2) 0.048(3) 0.064(3) 0.013(3) 0.016(2) 0.006(2)
C2 0.054(3) 0.037(3) 0.042(3) 0.004(2) 0.017(2) 0.011(2)
C3 0.072(3) 0.038(3) 0.066(3) -0.009(2) 0.021(3) 0.006(3)
C4 0.059(3) 0.037(2) 0.065(3) 0.008(3) 0.006(2) -0.001(2)
C5 0.040(3) 0.045(3) 0.043(3) 0.013(2) 0.009(2) 0.002(2)
C6 0.059(3) 0.055(3) 0.033(2) 0.015(2) 0.000(2) 0.001(3)
C7 0.055(3) 0.074(4) 0.074(4) 0.030(3) -0.016(3) 0.001(3)
C8 0.045(3) 0.068(4) 0.110(4) 0.028(4) -0.002(3) 0.012(3)
C9 0.063(5) 0.054(5) 0.144(9) 0.000 -0.014(6) 0.000
C11 0.039(3) 0.025(3) 0.025(3) 0.000 0.002(2) 0.000
C12 0.037(3) 0.051(4) 0.029(3) 0.000 0.001(3) 0.000
C13 0.042(4) 0.061(5) 0.040(4) 0.000 0.005(3) 0.000
C14 0.047(4) 0.038(4) 0.043(4) 0.000 -0.006(3) 0.000
C15 0.056(4) 0.041(4) 0.030(3) 0.000 0.005(3) 0.000
C16 0.044(3) 0.040(3) 0.028(3) 0.000 0.001(3) 0.000

loop_
_atom_type_symbol
_atom_type_description
_atom_type_scat_dispersion_real
_atom_type_scat_dispersion_imag
_atom_type_scat_source
C C 0.0033 0.0016 'International Tables Vol C Tables 4.2.6.8 and 6.1.1.4'
H H 0.0000 0.0000 'International Tables Vol C Tables 4.2.6.8 and 6.1.1.4'
N N 0.0061 0.0033 'International Tables Vol C Tables 4.2.6.8 and 6.1.1.4'
O O 0.0106 0.0060 'International Tables Vol C Tables 4.2.6.8 and 6.1.1.4'
Rh Rh -1.1178 0.9187 'International Tables Vol C Tables 4.2.6.8 and 6.1.1.4'

loop_
_geom_angle_atom_site_label_1
_geom_angle_atom_site_label_2
_geom_angle_atom_site_label_3
_geom_angle
_geom_angle_site_symmetry_1
_geom_angle_site_symmetry_3
_geom_angle_publ_flag
C2 Rh N1 90.57(15) . . ?
C1 Rh N1 95.10(18) . . ?
C2 Rh C5 82.15(18) . . ?
C1 Rh C5 91.19(18) . . ?
N1 Rh C5 159.44(17) . . ?
C2 Rh C6 97.8(2) . . ?
C1 Rh C6 82.33(19) . . ?
N1 Rh C6 162.61(19) . . ?
C2 Rh O1 159.73(17) . . ?
C1 Rh O1 159.53(17) . . ?
N1 Rh O1 80.65(14) . . ?
C5 Rh O1 99.76(16) . . ?
C6 Rh O1 95.73(17) . . ?
C2 Rh Rh 133.47(12) . 7_565 ?
C1 Rh Rh 119.21(14) . 7_565 ?
C5 Rh Rh 144.03(13) . 7_565 ?
C6 Rh Rh 122.43(15) . 7_565 ?
C11 N1 Rh 116.0(3) . . ?
Rh N1 Rh 90.85(17) 7_565 . ?
C11 N1 H1 109(3) . . ?
Rh N1 H1 112(2) . . ?
O3 N2 O2 123.3(6) . . ?
O3 N2 C14 119.6(6) . . ?
O2 N2 C14 117.2(6) . . ?
C9 O1 Rh 128.9(2) . . ?
Rh O1 Rh 88.92(17) 7_565 . ?
C2 C1 C8 124.1(5) . . ?
C2 C1 Rh 70.3(2) . . ?
C8 C1 Rh 112.8(3) . . ?
C2 C1 H1A 118(3) . . ?
C8 C1 H1A 114(3) . . ?
Rh C1 H1A 106(2) . . ?
C1 C2 C3 125.8(4) . . ?
C1 C2 Rh 70.9(3) . . ?
C3 C2 Rh 111.5(3) . . ?
C1 C2 H2 115(3) . . ?
C3 C2 H2 114(3) . . ?
Rh C2 H2 111(3) . . ?
C2 C3 C4 113.0(4) . . ?
C2 C3 H3A 109.0 . . ?
C4 C3 H3A 109.0 . . ?
C2 C3 H3B 109.0 . . ?
C4 C3 H3B 109.0 . . ?
H3A C3 H3B 107.8 . . ?
C5 C4 C3 111.8(4) . . ?
C5 C4 H4A 109.2 . . ?
C3 C4 H4A 109.2 . . ?
C5 C4 H4B 109.2 . . ?
C3 C4 H4B 109.2 . . ?
H4A C4 H4B 107.9 . . ?
C6 C5 C4 123.1(4) . . ?
C6 C5 Rh 71.2(3) . . ?
C4 C5 Rh 113.4(3) . . ?
C6 C5 H5 114(2) . . ?
C4 C5 H5 119(2) . . ?
Rh C5 H5 104(2) . . ?
C5 C6 C7 124.0(5) . . ?
C5 C6 Rh 70.9(2) . . ?
C7 C6 Rh 111.7(3) . . ?
C5 C6 H6 121(2) . . ?
C7 C6 H6 111(2) . . ?
Rh C6 H6 108(2) . . ?
C6 C7 C8 113.2(4) . . ?
C6 C7 H7A 108.9 . . ?
C8 C7 H7A 108.9 . . ?
C6 C7 H7B 108.9 . . ?
C8 C7 H7B 108.9 . . ?
H7A C7 H7B 107.8 . . ?
C7 C8 C1 114.6(4) . . ?
C7 C8 H8A 108.6 . . ?
C1 C8 H8A 108.6 . . ?
C7 C8 H8B 108.6 . . ?
C1 C8 H8B 108.6 . . ?
H8A C8 H8B 107.6 . . ?
O1 C9 H9A 109.0 . . ?
O1 C9 H9B 109.8 . . ?
H9A C9 H9B 112.4 . . ?
C16 C11 C12 118.1(5) . . ?
C16 C11 N1 120.8(5) . . ?
C12 C11 N1 121.1(5) . . ?
C13 C12 C11 121.0(6) . . ?
C13 C12 H12 115(4) . . ?
C11 C12 H12 124(4) . . ?
C12 C13 C14 120.3(6) . . ?
C12 C13 H13 121(4) . . ?
C14 C13 H13 118(4) . . ?
C15 C14 C13 120.1(6) . . ?
C15 C14 N2 120.4(6) . . ?
C13 C14 N2 119.5(6) . . ?
C16 C15 C14 119.1(6) . . ?
C16 C15 H15 123(3) . . ?
C14 C15 H15 118(3) . . ?
C15 C16 C11 121.5(6) . . ?
C15 C16 H16 119(3) . . ?
C11 C16 H16 120(3) . . ?

loop_
_geom_bond_atom_site_label_1
_geom_bond_atom_site_label_2
_geom_bond_distance
_geom_bond_site_symmetry_2
_geom_bond_publ_flag
Rh C2 2.094(4) . ?
Rh C1 2.101(4) . ?
Rh N1 2.116(3) . ?
Rh C5 2.130(4) . ?
Rh C6 2.133(4) . ?
Rh O1 2.152(3) . ?
Rh Rh 3.0147(8) 7_565 ?
N1 C11 1.414(7) . ?
N1 H1 0.86(5) . ?
N2 O3 1.219(7) . ?
N2 O2 1.233(8) . ?
N2 C14 1.452(7) . ?
O1 C9 1.214(9) . ?
C1 C2 1.392(6) . ?
C1 C8 1.529(6) . ?
C1 H1A 0.95(4) . ?
C2 C3 1.514(6) . ?
C2 H2 0.92(4) . ?
C3 C4 1.539(6) . ?
C3 H3A 0.9700 . ?
C3 H3B 0.9700 . ?
C4 C5 1.517(6) . ?
C4 H4A 0.9700 . ?
C4 H4B 0.9700 . ?
C5 C6 1.383(6) . ?
C5 H5 0.85(3) . ?
C6 C7 1.503(6) . ?
C6 H6 0.88(3) . ?
C7 C8 1.514(7) . ?
C7 H7A 0.9700 . ?
C7 H7B 0.9700 . ?
C8 H8A 0.9700 . ?
C8 H8B 0.9700 . ?
C9 H9A 0.9583 . ?
C9 H9B 0.9600 . ?
C11 C16 1.400(7) . ?
C11 C12 1.404(8) . ?
C12 C13 1.356(8) . ?
C12 H12 0.91(6) . ?
C13 C14 1.396(9) . ?
C13 H13 0.83(5) . ?
C14 C15 1.393(8) . ?
C15 C16 1.373(8) . ?
C15 H15 0.93(5) . ?
C16 H16 1.01(5) . ?
